data_7115458
loop_
_publ_author_name
'Michal J. Bialek'
'Lechoslaw Latos-Grazynski'

_publ_section_title
;
 Merging of inner and outer ruthenium organometallic coordination motifs
 within an azuliporphyrin framework
;
_journal_name_full Chem.Commun.
_journal_page_first 9270
_journal_paper_doi 10.1039/C4cc04271A
_journal_volume 50
_journal_year 2014
_chemical_formula_sum 'C67 H39 N3 O10 Ru5'
_chemical_formula_weight 1551.36
_chemical_name_systematic
; 
 ? 
;
_space_group_IT_number 2
_symmetry_cell_setting triclinic
_symmetry_space_group_name_Hall '-P 1'
_symmetry_space_group_name_H-M 'P -1'
_atom_sites_solution_hydrogens geom
_atom_sites_solution_primary direct
_atom_sites_solution_secondary difmap
_audit_creation_method SHELXL-97
_cell_angle_alpha 96.81(5)
_cell_angle_beta 100.38(5)
_cell_angle_gamma 112.03(6)
_cell_formula_units_Z 2
_cell_length_a 10.468(3)
_cell_length_b 13.376(4)
_cell_length_c 22.516(7)
_cell_measurement_reflns_used 7368
_cell_measurement_temperature 100(2)
_cell_measurement_theta_max 28.00
_cell_measurement_theta_min 2.96
_cell_volume 2814(2)
_computing_cell_refinement
;
CrysAlis RED, Oxford Diffraction Ltd.,
Version 1.171.33.66 (release 28-04-2010 CrysAlis171 .NET)
(compiled Apr 28 2010,14:27:37)
;
_computing_data_collection
;
CrysAlis RED, Oxford Diffraction Ltd.,
Version 1.171.33.66 (release 28-04-2010 CrysAlis171 .NET)
(compiled Apr 28 2010,14:27:37)
;
_computing_data_reduction
;
CrysAlis RED, Oxford Diffraction Ltd.,
Version 1.171.33.66 (release 28-04-2010 CrysAlis171 .NET)
(compiled Apr 28 2010,14:27:37)
;
_computing_structure_refinement 'SHELXL-97 (Sheldrick, 1997)'
_computing_structure_solution 'SHELXS-97 (Sheldrick, 1990)'
_diffrn_ambient_temperature 100(2)
_diffrn_detector_area_resol_mean 8.34
_diffrn_measured_fraction_theta_full 0.995
_diffrn_measured_fraction_theta_max 0.994
_diffrn_measurement_device_type 'Xcalibur, Sapphire2, large Be window'
_diffrn_measurement_method '\w scans'
_diffrn_radiation_monochromator graphite
_diffrn_radiation_source 'Enhance (Mo) X-ray Source'
_diffrn_radiation_type MoK\a
_diffrn_radiation_wavelength 0.71073
_diffrn_reflns_av_R_equivalents 0.0694
_diffrn_reflns_av_sigmaI/netI 0.0955
_diffrn_reflns_limit_h_max 12
_diffrn_reflns_limit_h_min -12
_diffrn_reflns_limit_k_max 16
_diffrn_reflns_limit_k_min -16
_diffrn_reflns_limit_l_max 27
_diffrn_reflns_limit_l_min -27
_diffrn_reflns_number 23250
_diffrn_reflns_theta_full 25.50
_diffrn_reflns_theta_max 26.00
_diffrn_reflns_theta_min 2.96
_exptl_absorpt_coefficient_mu 1.377
_exptl_absorpt_correction_T_max 0.918
_exptl_absorpt_correction_T_min 0.700
_exptl_absorpt_correction_type analytical
_exptl_absorpt_process_details
;
CrysAlis RED, Oxford Diffraction Ltd.,
Version 1.171.33.66 (release 28-04-2010 CrysAlis171 .NET)
(compiled Apr 28 2010,14:27:37)
Analytical numeric absorption correction using a multifaceted crystal model based on expressions derived by R.C. Clark & J.S. Reid.(Clark, R. C. & Reid, J. S. (1995). Acta Cryst. A51, 887-897)
;
_exptl_crystal_colour 'dark brown'
_exptl_crystal_density_diffrn 1.831
_exptl_crystal_density_method 'not measured'
_exptl_crystal_description block
_exptl_crystal_F_000 1524
_exptl_crystal_size_max 0.44
_exptl_crystal_size_mid 0.16
_exptl_crystal_size_min 0.08
_refine_diff_density_max 2.379
_refine_diff_density_min -1.226
_refine_diff_density_rms 0.220
_refine_ls_extinction_method none
_refine_ls_goodness_of_fit_ref 1.022
_refine_ls_hydrogen_treatment constr
_refine_ls_matrix_type full
_refine_ls_number_parameters 771
_refine_ls_number_reflns 10996
_refine_ls_number_restraints 0
_refine_ls_restrained_S_all 1.022
_refine_ls_R_factor_all 0.1201
_refine_ls_R_factor_gt 0.0746
_refine_ls_shift/su_max 0.001
_refine_ls_shift/su_mean 0.000
_refine_ls_structure_factor_coef Fsqd
_refine_ls_weighting_details 'calc w=1/[\s^2^(Fo^2^)+(0.1315P)^2^+0.0000P] where P=(Fo^2^+2Fc^2^)/3'
_refine_ls_weighting_scheme calc
_refine_ls_wR_factor_gt 0.1877
_refine_ls_wR_factor_ref 0.2158
_reflns_number_gt 6906
_reflns_number_total 10996
_reflns_threshold_expression >2sigma(I)
_cod_data_source_file c4cc04271a2.cif
_cod_data_source_block 3
_cod_database_code 7115458

loop_
_symmetry_equiv_pos_as_xyz
'x, y, z'
'-x, -y, -z'

loop_
_atom_site_label
_atom_site_type_symbol
_atom_site_fract_x
_atom_site_fract_y
_atom_site_fract_z
_atom_site_U_iso_or_equiv
_atom_site_adp_type
_atom_site_occupancy
_atom_site_symmetry_multiplicity
_atom_site_calc_flag
_atom_site_refinement_flags
Ru1 Ru 0.42217(8) 0.67462(6) 0.72416(3) 0.0278(2) Uani 1 1 d .
Ru2 Ru 0.64346(9) 0.61272(6) 0.80987(3) 0.0300(2) Uani 1 1 d .
Ru3 Ru 0.71340(9) 0.45177(7) 0.86673(4) 0.0345(2) Uani 1 1 d .
Ru4 Ru 0.83885(9) 0.68041(7) 0.93038(4) 0.0337(2) Uani 1 1 d .
Ru5 Ru 0.92186(9) 0.61120(7) 0.83316(4) 0.0345(2) Uani 1 1 d .
N22 N 0.5394(9) 0.8350(6) 0.7702(4) 0.0328(19) Uani 1 1 d .
N23 N 0.4556(9) 0.7246(7) 0.6420(3) 0.0350(19) Uani 1 1 d .
N24 N 0.3277(9) 0.5138(7) 0.6777(3) 0.0331(19) Uani 1 1 d .
C1 C 0.4137(11) 0.5135(7) 0.8118(4) 0.031(2) Uani 1 1 d .
C2 C 0.4977(10) 0.5143(8) 0.8709(4) 0.030(2) Uani 1 1 d .
C2A C 0.5077(11) 0.4180(8) 0.8934(4) 0.032(2) Uani 1 1 d .
H2A H 0.4371 0.3477 0.8723 0.038 Uiso 1 1 calc R
C2B C 0.6113(11) 0.4206(8) 0.9427(5) 0.034(2) Uani 1 1 d .
H2B H 0.6013 0.3538 0.9561 0.041 Uiso 1 1 calc R
C2C C 0.7332(12) 0.5200(9) 0.9745(5) 0.043(3) Uani 1 1 d .
H2C H 0.7892 0.4910 0.9990 0.052 Uiso 1 1 d R
C3 C 0.5664(11) 0.6284(9) 0.9038(5) 0.036(2) Uani 1 1 d .
C3A C 0.6519(11) 0.6708(8) 0.9672(4) 0.033(2) Uani 1 1 d .
H3A H 0.6583 0.7398 0.9872 0.040 Uiso 1 1 calc R
C3B C 0.7243(11) 0.6206(8) 1.0009(5) 0.035(2) Uani 1 1 d .
H3B H 0.7701 0.6531 1.0431 0.043 Uiso 1 1 calc R
C4 C 0.5248(10) 0.6945(7) 0.8627(4) 0.028(2) Uani 1 1 d .
C5 C 0.5629(11) 0.8134(8) 0.8777(5) 0.035(2) Uani 1 1 d .
C5A C 0.5820(11) 0.8650(8) 0.9430(4) 0.031(2) Uani 1 1 d .
C5B C 0.4691(11) 0.8221(8) 0.9713(4) 0.036(2) Uani 1 1 d .
H5B H 0.3831 0.7631 0.9483 0.043 Uiso 1 1 calc R
C5C C 0.4818(11) 0.8644(8) 1.0317(4) 0.032(2) Uani 1 1 d .
H5C H 0.4044 0.8348 1.0500 0.039 Uiso 1 1 calc R
C5D C 0.6057(12) 0.9493(8) 1.0658(5) 0.037(2) Uani 1 1 d .
H5D H 0.6137 0.9781 1.1076 0.045 Uiso 1 1 calc R
C5E C 0.7183(11) 0.9925(9) 1.0393(4) 0.038(2) Uani 1 1 d .
H5E H 0.8049 1.0501 1.0629 0.045 Uiso 1 1 calc R
C5F C 0.7039(11) 0.9507(8) 0.9775(5) 0.036(2) Uani 1 1 d .
H5F H 0.7802 0.9824 0.9589 0.043 Uiso 1 1 calc R
C6 C 0.5684(11) 0.8750(7) 0.8333(4) 0.030(2) Uani 1 1 d .
C7 C 0.6172(12) 0.9935(9) 0.8441(5) 0.039(3) Uani 1 1 d .
H7 H 0.6387 1.0409 0.8828 0.047 Uiso 1 1 calc R
C8 C 0.6269(11) 1.0252(8) 0.7906(5) 0.037(2) Uani 1 1 d .
H8 H 0.6590 1.0986 0.7842 0.045 Uiso 1 1 calc R
C9 C 0.5790(10) 0.9253(7) 0.7439(4) 0.027(2) Uani 1 1 d .
C10 C 0.5753(11) 0.9250(8) 0.6798(4) 0.034(2) Uani 1 1 d .
C10A C 0.6269(11) 1.0341(8) 0.6618(4) 0.035(2) Uani 1 1 d .
C10B C 0.7665(11) 1.1070(8) 0.6829(5) 0.037(2) Uani 1 1 d .
H10B H 0.8324 1.0864 0.7077 0.045 Uiso 1 1 calc R
C10C C 0.8124(13) 1.2113(8) 0.6681(5) 0.043(3) Uani 1 1 d .
H10C H 0.9087 1.2619 0.6839 0.052 Uiso 1 1 calc R
C10D C 0.7196(13) 1.2411(9) 0.6311(5) 0.047(3) Uani 1 1 d .
H10D H 0.7508 1.3119 0.6209 0.057 Uiso 1 1 calc R
C10E C 0.5795(14) 1.1663(9) 0.6086(5) 0.053(3) Uani 1 1 d .
H10E H 0.5150 1.1867 0.5828 0.063 Uiso 1 1 calc R
C10F C 0.5313(13) 1.0634(9) 0.6227(5) 0.044(3) Uani 1 1 d .
H10F H 0.4352 1.0129 0.6064 0.052 Uiso 1 1 calc R
C11 C 0.5197(10) 0.8295(7) 0.6331(4) 0.028(2) Uani 1 1 d .
C12 C 0.5167(10) 0.8281(8) 0.5695(4) 0.033(2) Uani 1 1 d .
H12 H 0.5576 0.8903 0.5520 0.039 Uiso 1 1 calc R
C13 C 0.4448(11) 0.7220(8) 0.5384(4) 0.034(2) Uani 1 1 d .
H13 H 0.4265 0.6959 0.4953 0.041 Uiso 1 1 calc R
C14 C 0.4009(10) 0.6554(8) 0.5842(4) 0.030(2) Uani 1 1 d .
C15 C 0.3174(11) 0.5444(8) 0.5708(4) 0.033(2) Uani 1 1 d .
C15A C 0.2567(10) 0.4855(8) 0.5049(4) 0.033(2) Uani 1 1 d .
C15B C 0.1542(12) 0.5059(9) 0.4667(5) 0.038(2) Uani 1 1 d .
H15B H 0.1208 0.5575 0.4832 0.045 Uiso 1 1 calc R
C15C C 0.0983(11) 0.4538(8) 0.4051(4) 0.034(2) Uani 1 1 d .
H15C H 0.0269 0.4685 0.3799 0.041 Uiso 1 1 calc R
C15D C 0.1487(12) 0.3801(8) 0.3810(5) 0.040(3) Uani 1 1 d .
H15D H 0.1106 0.3436 0.3390 0.048 Uiso 1 1 calc R
C15E C 0.2527(11) 0.3584(8) 0.4165(5) 0.038(2) Uani 1 1 d .
H15E H 0.2873 0.3082 0.3994 0.045 Uiso 1 1 calc R
C15F C 0.3068(11) 0.4126(8) 0.4790(5) 0.037(2) Uani 1 1 d .
H15F H 0.3794 0.3988 0.5040 0.045 Uiso 1 1 calc R
C16 C 0.2792(11) 0.4794(8) 0.6161(4) 0.032(2) Uani 1 1 d .
C17 C 0.1831(11) 0.3619(8) 0.6001(5) 0.037(2) Uani 1 1 d .
H17 H 0.1333 0.3188 0.5600 0.045 Uiso 1 1 calc R
C18 C 0.1800(11) 0.3281(8) 0.6532(4) 0.035(2) Uani 1 1 d .
H18 H 0.1250 0.2558 0.6576 0.043 Uiso 1 1 calc R
C19 C 0.2749(10) 0.4203(7) 0.7037(4) 0.028(2) Uani 1 1 d .
C20 C 0.3128(11) 0.4166(8) 0.7643(5) 0.034(2) Uani 1 1 d .
C20A C 0.2434(11) 0.3088(8) 0.7838(4) 0.031(2) Uani 1 1 d .
C20B C 0.2595(12) 0.2149(9) 0.7616(5) 0.044(3) Uani 1 1 d .
H20B H 0.3192 0.2184 0.7340 0.052 Uiso 1 1 calc R
C20C C 0.1910(13) 0.1151(9) 0.7783(6) 0.050(3) Uani 1 1 d .
H20C H 0.2065 0.0519 0.7639 0.060 Uiso 1 1 calc R
C20D C 0.1008(14) 0.1098(9) 0.8162(5) 0.052(3) Uani 1 1 d .
H20D H 0.0531 0.0422 0.8278 0.062 Uiso 1 1 calc R
C20E C 0.0778(13) 0.2020(9) 0.8378(5) 0.047(3) Uani 1 1 d .
H20E H 0.0132 0.1974 0.8631 0.057 Uiso 1 1 calc R
C20F C 0.1512(11) 0.3007(9) 0.8216(5) 0.038(2) Uani 1 1 d .
H20F H 0.1378 0.3644 0.8369 0.046 Uiso 1 1 calc R
C21 C 0.4368(11) 0.6228(8) 0.8057(4) 0.032(2) Uani 1 1 d .
C22 C 0.2598(12) 0.6938(8) 0.7168(4) 0.034(2) Uani 1 1 d .
O2 O 0.1595(8) 0.7089(7) 0.7132(3) 0.0452(18) Uani 1 1 d .
C23 C 0.6433(11) 0.5184(9) 0.7410(5) 0.039(2) Uani 1 1 d .
O3 O 0.6233(8) 0.4613(7) 0.6936(4) 0.0490(19) Uani 1 1 d .
C24 C 0.6377(11) 0.3322(10) 0.7990(5) 0.041(3) Uani 1 1 d .
O4 O 0.5963(10) 0.2595(7) 0.7593(4) 0.057(2) Uani 1 1 d .
C25 C 0.8551(12) 0.4033(10) 0.8883(5) 0.047(3) Uani 1 1 d .
O5 O 0.9412(10) 0.3708(8) 0.9019(5) 0.072(3) Uani 1 1 d .
C26 C 1.0767(13) 0.5951(11) 0.8771(6) 0.063(4) Uani 1 1 d .
O6 O 1.1760(11) 0.5897(10) 0.9046(6) 0.105(4) Uani 1 1 d .
C27 C 1.0393(12) 0.7534(9) 0.8217(4) 0.037(2) Uani 1 1 d .
O7 O 1.1172(8) 0.8378(6) 0.8178(3) 0.0471(19) Uani 1 1 d .
C28 C 0.9331(11) 0.5234(8) 0.7617(5) 0.040(3) Uani 1 1 d .
O8 O 0.9531(9) 0.4701(6) 0.7237(4) 0.054(2) Uani 1 1 d .
C29 C 1.0179(15) 0.7266(13) 0.9805(7) 0.077(5) Uani 1 1 d .
O9 O 1.1328(11) 0.7535(11) 1.0092(6) 0.121(5) Uani 1 1 d .
C30 C 0.8976(12) 0.8258(10) 0.9171(5) 0.042(3) Uani 1 1 d .
O10 O 0.9343(9) 0.9128(6) 0.9082(4) 0.051(2) Uani 1 1 d .
C31 C 0.7535(12) 0.7319(10) 0.7788(5) 0.045(3) Uani 1 1 d .
O11 O 0.8120(9) 0.8050(6) 0.7571(4) 0.052(2) Uani 1 1 d .
C32 C 0.1457(15) 0.8193(10) 0.5669(6) 0.062(4) Uani 1 1 d .
H32 H 0.1364 0.7516 0.5789 0.074 Uiso 1 1 calc R
C33 C 0.1306(17) 0.9017(14) 0.6057(7) 0.083(5) Uani 1 1 d .
H33 H 0.1037 0.8887 0.6431 0.100 Uiso 1 1 calc R
C34 C 0.1549(18) 1.0009(14) 0.5893(8) 0.081(5) Uani 1 1 d .
H34 H 0.1531 1.0588 0.6175 0.098 Uiso 1 1 calc R
C35 C 0.1824(14) 1.0206(10) 0.5321(8) 0.067(4) Uani 1 1 d .
C36 C 0.1931(13) 0.9368(10) 0.4932(6) 0.052(3) Uani 1 1 d .
H36 H 0.2133 0.9469 0.4543 0.063 Uiso 1 1 calc R
C37 C 0.1738(12) 0.8379(9) 0.5121(5) 0.045(3) Uani 1 1 d .
H37 H 0.1807 0.7808 0.4851 0.054 Uiso 1 1 calc R
C38 C 0.2005(18) 1.1267(14) 0.5142(9) 0.088(5) Uani 1 1 d .
H38A H 0.2176 1.1249 0.4728 0.131 Uiso 1 1 calc R
H38B H 0.2817 1.1863 0.5436 0.131 Uiso 1 1 calc R
H38C H 0.1143 1.1395 0.5143 0.131 Uiso 1 1 calc R

loop_
_atom_site_aniso_label
_atom_site_aniso_U_11
_atom_site_aniso_U_22
_atom_site_aniso_U_33
_atom_site_aniso_U_23
_atom_site_aniso_U_13
_atom_site_aniso_U_12
Ru1 0.0344(5) 0.0245(4) 0.0220(4) 0.0076(3) 0.0084(3) 0.0077(3)
Ru2 0.0354(5) 0.0276(4) 0.0258(4) 0.0116(3) 0.0094(3) 0.0087(4)
Ru3 0.0387(5) 0.0332(5) 0.0345(5) 0.0162(4) 0.0118(4) 0.0137(4)
Ru4 0.0339(5) 0.0380(5) 0.0267(4) 0.0131(4) 0.0079(4) 0.0097(4)
Ru5 0.0343(5) 0.0355(5) 0.0329(4) 0.0132(4) 0.0111(4) 0.0100(4)
N22 0.041(5) 0.024(4) 0.028(4) 0.004(3) 0.008(4) 0.008(4)
N23 0.037(5) 0.042(5) 0.021(4) 0.007(4) 0.002(4) 0.014(4)
N24 0.036(5) 0.039(5) 0.023(4) 0.014(4) 0.011(4) 0.010(4)
C1 0.042(6) 0.025(5) 0.024(5) 0.013(4) 0.016(4) 0.006(4)
C2 0.035(6) 0.035(5) 0.028(5) 0.018(4) 0.019(4) 0.014(4)
C2A 0.034(6) 0.025(5) 0.031(5) 0.006(4) 0.011(4) 0.004(4)
C2B 0.041(6) 0.034(5) 0.037(5) 0.017(5) 0.021(5) 0.018(5)
C2C 0.056(7) 0.046(7) 0.033(6) 0.020(5) 0.008(5) 0.024(6)
C3 0.032(6) 0.051(6) 0.030(5) 0.022(5) 0.019(5) 0.012(5)
C3A 0.039(6) 0.030(5) 0.028(5) 0.008(4) 0.011(5) 0.009(5)
C3B 0.032(6) 0.039(6) 0.029(5) 0.013(5) 0.009(4) 0.005(5)
C4 0.025(5) 0.023(5) 0.025(5) 0.009(4) 0.004(4) -0.001(4)
C5 0.032(6) 0.028(5) 0.043(6) 0.011(5) 0.011(5) 0.007(4)
C5A 0.041(6) 0.032(5) 0.028(5) 0.016(4) 0.016(5) 0.020(5)
C5B 0.044(6) 0.030(5) 0.031(5) 0.012(4) 0.008(5) 0.011(5)
C5C 0.036(6) 0.034(5) 0.032(5) 0.011(4) 0.011(5) 0.017(5)
C5D 0.055(7) 0.035(6) 0.028(5) 0.008(4) 0.015(5) 0.021(5)
C5E 0.038(6) 0.042(6) 0.028(5) 0.006(5) 0.007(5) 0.012(5)
C5F 0.037(6) 0.038(6) 0.032(5) 0.005(5) 0.016(5) 0.013(5)
C6 0.039(6) 0.024(5) 0.018(4) 0.004(4) 0.009(4) 0.004(4)
C7 0.069(8) 0.037(6) 0.025(5) 0.013(4) 0.019(5) 0.030(6)
C8 0.045(6) 0.032(5) 0.035(5) 0.010(5) 0.016(5) 0.013(5)
C9 0.024(5) 0.024(5) 0.026(5) 0.006(4) 0.006(4) 0.001(4)
C10 0.040(6) 0.030(5) 0.031(5) 0.015(4) 0.008(5) 0.011(5)
C10A 0.045(6) 0.030(5) 0.027(5) 0.002(4) 0.008(5) 0.013(5)
C10B 0.040(6) 0.040(6) 0.035(6) 0.014(5) 0.020(5) 0.012(5)
C10C 0.048(7) 0.022(5) 0.049(7) 0.002(5) 0.010(6) 0.004(5)
C10D 0.069(9) 0.031(6) 0.034(6) 0.010(5) 0.016(6) 0.011(6)
C10E 0.075(9) 0.041(7) 0.037(6) 0.018(5) 0.009(6) 0.018(6)
C10F 0.050(7) 0.043(6) 0.031(5) 0.007(5) 0.001(5) 0.015(5)
C11 0.024(5) 0.027(5) 0.026(5) 0.010(4) 0.010(4) 0.002(4)
C12 0.037(6) 0.027(5) 0.027(5) 0.004(4) 0.015(4) 0.003(4)
C13 0.047(6) 0.037(6) 0.023(5) 0.005(4) 0.009(5) 0.022(5)
C14 0.032(5) 0.025(5) 0.032(5) 0.008(4) 0.013(4) 0.009(4)
C15 0.036(6) 0.035(6) 0.031(5) 0.010(4) 0.009(5) 0.015(5)
C15A 0.029(5) 0.029(5) 0.030(5) 0.010(4) 0.011(4) -0.001(4)
C15B 0.047(7) 0.036(6) 0.032(5) 0.007(5) 0.014(5) 0.017(5)
C15C 0.036(6) 0.040(6) 0.028(5) 0.008(4) 0.007(5) 0.017(5)
C15D 0.047(7) 0.030(5) 0.028(5) 0.002(4) 0.006(5) 0.002(5)
C15E 0.044(6) 0.034(6) 0.034(5) 0.004(5) 0.010(5) 0.016(5)
C15F 0.044(6) 0.036(6) 0.034(5) 0.010(5) 0.008(5) 0.017(5)
C16 0.047(6) 0.026(5) 0.025(5) 0.012(4) 0.012(5) 0.013(5)
C17 0.045(6) 0.032(5) 0.026(5) -0.001(4) 0.004(5) 0.010(5)
C18 0.043(6) 0.027(5) 0.029(5) 0.000(4) 0.016(5) 0.004(5)
C19 0.030(5) 0.022(5) 0.029(5) 0.003(4) 0.010(4) 0.005(4)
C20 0.040(6) 0.032(5) 0.034(5) 0.018(4) 0.017(5) 0.011(5)
C20A 0.038(6) 0.027(5) 0.023(5) 0.005(4) 0.008(4) 0.009(4)
C20B 0.046(7) 0.033(6) 0.042(6) 0.005(5) 0.005(5) 0.008(5)
C20C 0.060(8) 0.020(5) 0.059(8) 0.009(5) 0.012(6) 0.006(5)
C20D 0.074(9) 0.031(6) 0.042(6) 0.021(5) 0.015(6) 0.008(6)
C20E 0.055(7) 0.043(7) 0.033(6) 0.016(5) 0.015(5) 0.003(6)
C20F 0.041(6) 0.035(6) 0.033(5) 0.011(5) 0.004(5) 0.010(5)
C21 0.033(6) 0.029(5) 0.033(5) 0.013(4) 0.014(4) 0.009(4)
C22 0.034(6) 0.036(6) 0.022(5) 0.005(4) 0.007(4) 0.003(5)
O2 0.034(4) 0.057(5) 0.045(5) 0.012(4) 0.020(4) 0.015(4)
C23 0.030(6) 0.040(6) 0.048(7) 0.020(5) 0.017(5) 0.010(5)
O3 0.047(5) 0.046(5) 0.048(5) 0.008(4) 0.017(4) 0.011(4)
C24 0.033(6) 0.049(7) 0.039(6) 0.018(6) 0.000(5) 0.017(5)
O4 0.074(6) 0.050(5) 0.051(5) 0.000(4) 0.016(5) 0.031(5)
C25 0.044(7) 0.065(8) 0.049(7) 0.033(6) 0.017(6) 0.030(6)
O5 0.054(6) 0.086(7) 0.088(7) 0.056(6) 0.019(5) 0.030(5)
C26 0.034(7) 0.062(8) 0.066(8) 0.035(7) -0.011(6) -0.005(6)
O6 0.057(7) 0.106(9) 0.133(10) 0.071(8) -0.016(7) 0.015(6)
C27 0.048(7) 0.035(6) 0.028(5) 0.005(4) 0.018(5) 0.015(5)
O7 0.053(5) 0.035(4) 0.039(4) 0.001(3) 0.017(4) 0.001(4)
C28 0.038(6) 0.029(6) 0.044(6) 0.019(5) 0.020(5) -0.003(5)
O8 0.078(6) 0.040(4) 0.057(5) 0.008(4) 0.036(5) 0.029(4)
C29 0.043(8) 0.085(11) 0.072(9) 0.055(9) -0.003(7) -0.010(7)
O9 0.048(7) 0.153(11) 0.118(10) 0.102(9) -0.022(6) -0.010(7)
C30 0.050(7) 0.047(7) 0.038(6) 0.010(5) 0.020(5) 0.023(6)
O10 0.054(5) 0.040(5) 0.067(5) 0.023(4) 0.029(4) 0.017(4)
C31 0.046(7) 0.052(7) 0.042(6) 0.016(6) 0.023(6) 0.019(6)
O11 0.053(5) 0.045(5) 0.067(5) 0.030(4) 0.034(4) 0.015(4)
C32 0.074(10) 0.040(7) 0.055(8) 0.000(6) 0.022(7) 0.006(7)
C33 0.081(12) 0.072(11) 0.066(10) -0.005(8) 0.025(9) 0.001(9)
C34 0.085(12) 0.067(11) 0.078(11) -0.020(9) 0.026(9) 0.023(9)
C35 0.048(8) 0.036(7) 0.107(12) 0.008(7) 0.006(8) 0.014(6)
C36 0.059(8) 0.041(7) 0.058(8) 0.003(6) 0.015(6) 0.025(6)
C37 0.041(7) 0.029(6) 0.050(7) -0.002(5) 0.016(5) 0.000(5)
C38 0.078(11) 0.087(12) 0.119(14) 0.040(11) 0.039(11) 0.045(10)

loop_
_atom_type_symbol
_atom_type_description
_atom_type_scat_dispersion_real
_atom_type_scat_dispersion_imag
_atom_type_scat_source
C C 0.0033 0.0016 'International Tables Vol C Tables 4.2.6.8 and 6.1.1.4'
H H 0.0000 0.0000 'International Tables Vol C Tables 4.2.6.8 and 6.1.1.4'
N N 0.0061 0.0033 'International Tables Vol C Tables 4.2.6.8 and 6.1.1.4'
O O 0.0106 0.0060 'International Tables Vol C Tables 4.2.6.8 and 6.1.1.4'
Ru Ru -1.2594 0.8363 'International Tables Vol C Tables 4.2.6.8 and 6.1.1.4'

loop_
_geom_angle_atom_site_label_1
_geom_angle_atom_site_label_2
_geom_angle_atom_site_label_3
_geom_angle
C22 Ru1 C21 101.1(4)
C22 Ru1 N24 95.2(4)
C21 Ru1 N24 89.7(3)
C22 Ru1 N22 91.5(4)
C21 Ru1 N22 90.2(4)
N24 Ru1 N22 173.2(3)
C22 Ru1 N23 93.2(4)
C21 Ru1 N23 165.7(4)
N24 Ru1 N23 89.6(3)
N22 Ru1 N23 88.8(3)
C22 Ru1 Ru2 144.9(3)
C21 Ru1 Ru2 43.9(3)
N24 Ru1 Ru2 88.2(2)
N22 Ru1 Ru2 87.0(2)
N23 Ru1 Ru2 121.8(2)
C23 Ru2 C31 87.9(5)
C23 Ru2 C21 113.3(4)
C31 Ru2 C21 106.8(4)
C23 Ru2 C1 95.9(4)
C31 Ru2 C1 141.0(4)
C21 Ru2 C1 36.8(3)
C23 Ru2 C4 149.9(4)
C31 Ru2 C4 100.4(4)
C21 Ru2 C4 36.6(3)
C1 Ru2 C4 59.8(3)
C23 Ru2 C2 111.8(4)
C31 Ru2 C2 159.7(4)
C21 Ru2 C2 61.7(3)
C1 Ru2 C2 36.3(3)
C4 Ru2 C2 60.2(3)
C23 Ru2 C3 146.9(4)
C31 Ru2 C3 125.1(4)
C21 Ru2 C3 61.1(3)
C1 Ru2 C3 59.4(4)
C4 Ru2 C3 36.2(3)
C2 Ru2 C3 35.4(3)
C23 Ru2 Ru5 74.1(3)
C31 Ru2 Ru5 75.2(4)
C21 Ru2 Ru5 172.1(3)
C1 Ru2 Ru5 143.0(2)
C4 Ru2 Ru5 135.9(2)
C2 Ru2 Ru5 113.9(2)
C3 Ru2 Ru5 111.4(3)
C23 Ru2 Ru3 78.5(3)
C31 Ru2 Ru3 131.4(4)
C21 Ru2 Ru3 121.4(2)
C1 Ru2 Ru3 87.1(2)
C4 Ru2 Ru3 114.5(2)
C2 Ru2 Ru3 60.9(2)
C3 Ru2 Ru3 78.6(2)
Ru5 Ru2 Ru3 56.25(5)
C23 Ru2 Ru4 126.5(3)
C31 Ru2 Ru4 94.8(4)
C21 Ru2 Ru4 116.7(3)
C1 Ru2 Ru4 113.0(2)
C4 Ru2 Ru4 81.9(2)
C2 Ru2 Ru4 77.7(3)
C3 Ru2 Ru4 57.9(3)
Ru5 Ru2 Ru4 55.46(5)
Ru3 Ru2 Ru4 60.20(5)
C23 Ru2 Ru1 89.3(3)
C31 Ru2 Ru1 74.7(4)
C21 Ru2 Ru1 39.9(2)
C1 Ru2 Ru1 66.7(2)
C4 Ru2 Ru1 65.7(2)
C2 Ru2 Ru1 99.8(2)
C3 Ru2 Ru1 98.8(2)
Ru5 Ru2 Ru1 145.95(4)
Ru3 Ru2 Ru1 149.87(5)
Ru4 Ru2 Ru1 142.77(4)
C25 Ru3 C24 85.6(5)
C25 Ru3 C2B 100.3(4)
C24 Ru3 C2B 113.9(4)
C25 Ru3 C2A 132.5(4)
C24 Ru3 C2A 95.3(4)
C2B Ru3 C2A 36.8(4)
C25 Ru3 C2C 91.2(5)
C24 Ru3 C2C 148.4(4)
C2B Ru3 C2C 35.9(4)
C2A Ru3 C2C 64.4(4)
C25 Ru3 Ru5 82.4(4)
C24 Ru3 Ru5 104.8(3)
C2B Ru3 Ru5 141.2(3)
C2A Ru3 Ru5 141.4(2)
C2C Ru3 Ru5 105.9(3)
C25 Ru3 Ru2 144.0(4)
C24 Ru3 Ru2 100.1(3)
C2B Ru3 Ru2 109.4(3)
C2A Ru3 Ru2 82.7(2)
C2C Ru3 Ru2 100.9(2)
Ru5 Ru3 Ru2 61.73(4)
C25 Ru3 Ru4 103.9(4)
C24 Ru3 Ru4 157.1(3)
C2B Ru3 Ru4 85.2(3)
C2A Ru3 Ru4 93.4(3)
C2C Ru3 Ru4 53.5(3)
Ru5 Ru3 Ru4 57.06(5)
Ru2 Ru3 Ru4 60.15(5)
C29 Ru4 C30 85.9(6)
C29 Ru4 C3B 95.8(5)
C30 Ru4 C3B 124.3(4)
C29 Ru4 C3A 122.5(6)
C30 Ru4 C3A 98.7(4)
C3B Ru4 C3A 36.2(4)
C29 Ru4 C2C 95.3(5)
C30 Ru4 C2C 160.2(4)
C3B Ru4 C2C 35.9(4)
C3A Ru4 C2C 64.0(4)
C29 Ru4 Ru5 91.3(6)
C30 Ru4 Ru5 93.1(3)
C3B Ru4 Ru5 142.3(3)
C3A Ru4 Ru5 144.7(3)
C2C Ru4 Ru5 106.6(3)
C29 Ru4 Ru2 151.9(5)
C30 Ru4 Ru2 87.1(4)
C3B Ru4 Ru2 110.5(3)
C3A Ru4 Ru2 85.5(3)
C2C Ru4 Ru2 100.4(3)
Ru5 Ru4 Ru2 61.85(4)
C29 Ru4 Ru3 115.0(6)
C30 Ru4 Ru3 142.8(3)
C3B Ru4 Ru3 85.7(3)
C3A Ru4 Ru3 95.0(3)
C2C Ru4 Ru3 53.4(3)
Ru5 Ru4 Ru3 58.01(5)
Ru2 Ru4 Ru3 59.65(6)
C26 Ru5 C27 91.7(5)
C26 Ru5 C28 88.0(6)
C27 Ru5 C28 98.2(4)
C26 Ru5 Ru4 97.1(5)
C27 Ru5 Ru4 97.4(3)
C28 Ru5 Ru4 163.3(3)
C26 Ru5 Ru3 98.9(4)
C27 Ru5 Ru3 160.3(3)
C28 Ru5 Ru3 98.7(3)
Ru4 Ru5 Ru3 64.93(6)
C26 Ru5 Ru2 156.1(4)
C27 Ru5 Ru2 103.0(3)
C28 Ru5 Ru2 108.0(3)
Ru4 Ru5 Ru2 62.69(6)
Ru3 Ru5 Ru2 62.01(4)
C9 N22 C6 106.2(8)
C9 N22 Ru1 126.0(6)
C6 N22 Ru1 126.6(6)
C11 N23 C14 107.0(7)
C11 N23 Ru1 128.0(6)
C14 N23 Ru1 124.7(6)
C16 N24 C19 106.8(8)
C16 N24 Ru1 125.6(6)
C19 N24 Ru1 126.4(6)
C21 C1 C2 110.0(9)
C21 C1 C20 122.4(9)
C2 C1 C20 127.5(8)
C21 C1 Ru2 68.6(5)
C2 C1 Ru2 75.2(6)
C20 C1 Ru2 124.4(7)
C3 C2 C1 106.4(8)
C3 C2 C2A 127.0(9)
C1 C2 C2A 126.6(9)
C3 C2 Ru2 73.7(5)
C1 C2 Ru2 68.4(5)
C2A C2 Ru2 124.0(6)
C2B C2A C2 125.9(9)
C2B C2A Ru3 69.3(6)
C2 C2A Ru3 91.0(6)
C2B C2A H2A 117.0
C2 C2A H2A 117.0
Ru3 C2A H2A 111.7
C2A C2B C2C 122.9(9)
C2A C2B Ru3 73.9(6)
C2C C2B Ru3 81.7(6)
C2A C2B H2B 118.5
C2C C2B H2B 118.5
Ru3 C2B H2B 116.1
C2B C2C C3B 123.9(10)
C2B C2C Ru3 62.4(5)
C3B C2C Ru3 127.6(7)
C2B C2C Ru4 125.4(7)
C3B C2C Ru4 63.4(5)
Ru3 C2C Ru4 73.1(3)
C2B C2C H2C 101.1
C3B C2C H2C 119.2
Ru3 C2C H2C 107.9
Ru4 C2C H2C 122.2
C2 C3 C3A 127.5(9)
C2 C3 C4 107.1(8)
C3A C3 C4 125.2(9)
C2 C3 Ru2 70.9(5)
C3A C3 Ru2 128.9(7)
C4 C3 Ru2 68.7(5)
C3B C3A C3 126.3(10)
C3B C3A Ru4 71.1(6)
C3 C3A Ru4 87.3(6)
C3B C3A H3A 116.8
C3 C3A H3A 116.8
Ru4 C3A H3A 114.3
C3A C3B C2C 122.5(9)
C3A C3B Ru4 72.7(6)
C2C C3B Ru4 80.7(6)
C3A C3B H3B 118.8
C2C C3B H3B 118.8
Ru4 C3B H3B 118.5
C21 C4 C5 125.2(8)
C21 C4 C3 108.4(8)
C5 C4 C3 126.4(9)
C21 C4 Ru2 67.2(5)
C5 C4 Ru2 124.8(6)
C3 C4 Ru2 75.1(5)
C6 C5 C4 122.0(9)
C6 C5 C5A 119.7(9)
C4 C5 C5A 118.0(8)
C5F C5A C5B 117.9(9)
C5F C5A C5 123.9(9)
C5B C5A C5 118.2(9)
C5C C5B C5A 120.8(10)
C5C C5B H5B 119.6
C5A C5B H5B 119.6
C5B C5C C5D 120.5(10)
C5B C5C H5C 119.7
C5D C5C H5C 119.7
C5C C5D C5E 119.9(9)
C5C C5D H5D 120.0
C5E C5D H5D 120.0
C5D C5E C5F 119.4(10)
C5D C5E H5E 120.3
C5F C5E H5E 120.3
C5A C5F C5E 121.5(9)
C5A C5F H5F 119.3
C5E C5F H5F 119.3
C5 C6 N22 125.5(9)
C5 C6 C7 125.8(9)
N22 C6 C7 108.5(7)
C8 C7 C6 108.4(9)
C8 C7 H7 125.8
C6 C7 H7 125.8
C7 C8 C9 106.7(9)
C7 C8 H8 126.7
C9 C8 H8 126.7
N22 C9 C10 126.4(9)
N22 C9 C8 110.0(8)
C10 C9 C8 123.6(8)
C11 C10 C9 124.6(8)
C11 C10 C10A 118.3(8)
C9 C10 C10A 116.9(9)
C10B C10A C10F 119.4(10)
C10B C10A C10 120.9(9)
C10F C10A C10 119.7(10)
C10A C10B C10C 120.4(10)
C10A C10B H10B 119.8
C10C C10B H10B 119.8
C10D C10C C10B 120.5(11)
C10D C10C H10C 119.8
C10B C10C H10C 119.8
C10C C10D C10E 119.0(10)
C10C C10D H10D 120.5
C10E C10D H10D 120.5
C10F C10E C10D 121.7(11)
C10F C10E H10E 119.1
C10D C10E H10E 119.1
C10E C10F C10A 119.0(11)
C10E C10F H10F 120.5
C10A C10F H10F 120.5
N23 C11 C10 124.6(8)
N23 C11 C12 110.2(8)
C10 C11 C12 125.2(8)
C13 C12 C11 107.8(8)
C13 C12 H12 126.1
C11 C12 H12 126.1
C12 C13 C14 106.7(8)
C12 C13 H13 126.7
C14 C13 H13 126.7
C15 C14 N23 127.0(9)
C15 C14 C13 124.8(9)
N23 C14 C13 108.1(8)
C14 C15 C16 124.4(9)
C14 C15 C15A 119.3(8)
C16 C15 C15A 116.3(9)
C15B C15A C15F 117.5(9)
C15B C15A C15 121.3(9)
C15F C15A C15 121.1(9)
C15A C15B C15C 122.4(10)
C15A C15B H15B 118.8
C15C C15B H15B 118.8
C15D C15C C15B 118.6(9)
C15D C15C H15C 120.7
C15B C15C H15C 120.7
C15E C15D C15C 121.5(10)
C15E C15D H15D 119.2
C15C C15D H15D 119.2
C15D C15E C15F 118.3(10)
C15D C15E H15E 120.8
C15F C15E H15E 120.8
C15A C15F C15E 121.6(9)
C15A C15F H15F 119.2
C15E C15F H15F 119.2
N24 C16 C15 126.3(9)
N24 C16 C17 110.6(8)
C15 C16 C17 123.1(9)
C18 C17 C16 106.1(9)
C18 C17 H17 126.9
C16 C17 H17 126.9
C17 C18 C19 109.0(9)
C17 C18 H18 125.5
C19 C18 H18 125.5
C20 C19 N24 125.6(9)
C20 C19 C18 127.1(9)
N24 C19 C18 107.3(8)
C19 C20 C1 123.2(8)
C19 C20 C20A 118.0(9)
C1 C20 C20A 118.7(8)
C20B C20A C20F 118.0(9)
C20B C20A C20 122.6(9)
C20F C20A C20 119.2(9)
C20A C20B C20C 121.9(11)
C20A C20B H20B 119.0
C20C C20B H20B 119.0
C20D C20C C20B 118.6(11)
C20D C20C H20C 120.7
C20B C20C H20C 120.7
C20C C20D C20E 121.1(10)
C20C C20D H20D 119.5
C20E C20D H20D 119.5
C20F C20E C20D 118.6(11)
C20F C20E H20E 120.7
C20D C20E H20E 120.7
C20A C20F C20E 121.7(10)
C20A C20F H20F 119.1
C20E C20F H20F 119.1
C1 C21 C4 107.8(8)
C1 C21 Ru1 124.9(7)
C4 C21 Ru1 122.7(6)
C1 C21 Ru2 74.6(6)
C4 C21 Ru2 76.3(6)
Ru1 C21 Ru2 96.2(4)
O2 C22 Ru1 178.0(10)
O3 C23 Ru2 169.0(9)
O4 C24 Ru3 177.5(10)
O5 C25 Ru3 178.4(11)
O6 C26 Ru5 177.2(12)
O7 C27 Ru5 175.1(10)
O8 C28 Ru5 171.8(10)
O9 C29 Ru4 176.2(17)
O10 C30 Ru4 178.5(10)
O11 C31 Ru2 175.0(10)
C37 C32 C33 118.6(13)
C37 C32 H32 120.7
C33 C32 H32 120.7
C34 C33 C32 119.4(14)
C34 C33 H33 120.3
C32 C33 H33 120.3
C33 C34 C35 122.3(14)
C33 C34 H34 118.9
C35 C34 H34 118.9
C36 C35 C34 117.6(13)
C36 C35 C38 121.3(15)
C34 C35 C38 121.1(15)
C35 C36 C37 119.0(13)
C35 C36 H36 120.5
C37 C36 H36 120.5
C32 C37 C36 123.0(11)
C32 C37 H37 118.5
C36 C37 H37 118.5
C35 C38 H38A 109.5
C35 C38 H38B 109.5
H38A C38 H38B 109.5
C35 C38 H38C 109.5
H38A C38 H38C 109.5
H38B C38 H38C 109.5

loop_
_geom_bond_atom_site_label_1
_geom_bond_atom_site_label_2
_geom_bond_distance
Ru1 C22 1.793(12)
Ru1 C21 2.039(9)
Ru1 N24 2.049(9)
Ru1 N22 2.055(8)
Ru1 N23 2.084(8)
Ru1 Ru2 3.1596(18)
Ru2 C23 1.879(12)
Ru2 C31 1.880(11)
Ru2 C21 2.204(10)
Ru2 C1 2.281(10)
Ru2 C4 2.323(10)
Ru2 C2 2.372(9)
Ru2 C3 2.408(9)
Ru2 Ru5 2.8749(15)
Ru2 Ru3 2.8824(16)
Ru2 Ru4 2.897(2)
Ru3 C25 1.842(11)
Ru3 C24 1.883(13)
Ru3 C2B 2.177(9)
Ru3 C2A 2.236(10)
Ru3 C2C 2.432(11)
Ru3 Ru5 2.714(2)
Ru3 Ru4 2.898(2)
Ru4 C29 1.836(14)
Ru4 C30 1.886(12)
Ru4 C3B 2.206(9)
Ru4 C3A 2.226(10)
Ru4 C2C 2.436(11)
Ru4 Ru5 2.6857(16)
Ru5 C26 1.840(13)
Ru5 C27 1.916(11)
Ru5 C28 1.925(12)
N22 C9 1.366(11)
N22 C6 1.392(12)
N23 C11 1.367(12)
N23 C14 1.387(12)
N24 C16 1.347(12)
N24 C19 1.408(12)
C1 C21 1.418(13)
C1 C2 1.453(13)
C1 C20 1.476(14)
C2 C3 1.452(15)
C2 C2A 1.470(13)
C2A C2B 1.394(14)
C2A H2A 0.9500
C2B C2C 1.442(15)
C2B H2B 0.9500
C2C C3B 1.448(15)
C2C H2C 0.9500
C3 C3A 1.459(14)
C3 C4 1.472(13)
C3A C3B 1.378(14)
C3A H3A 0.9500
C3B H3B 0.9500
C4 C21 1.425(13)
C4 C5 1.466(13)
C5 C6 1.364(13)
C5 C5A 1.493(14)
C5A C5F 1.371(14)
C5A C5B 1.407(13)
C5B C5C 1.372(13)
C5B H5B 0.9500
C5C C5D 1.376(15)
C5C H5C 0.9500
C5D C5E 1.380(14)
C5D H5D 0.9500
C5E C5F 1.396(13)
C5E H5E 0.9500
C5F H5F 0.9500
C6 C7 1.446(13)
C7 C8 1.332(13)
C7 H7 0.9500
C8 C9 1.455(14)
C8 H8 0.9500
C9 C10 1.434(13)
C10 C11 1.408(14)
C10 C10A 1.488(13)
C10A C10B 1.372(15)
C10A C10F 1.410(14)
C10B C10C 1.397(14)
C10B H10B 0.9500
C10C C10D 1.370(16)
C10C H10C 0.9500
C10D C10E 1.385(17)
C10D H10D 0.9500
C10E C10F 1.375(15)
C10E H10E 0.9500
C10F H10F 0.9500
C11 C12 1.424(12)
C12 C13 1.359(14)
C12 H12 0.9500
C13 C14 1.467(13)
C13 H13 0.9500
C14 C15 1.373(13)
C15 C16 1.432(12)
C15 C15A 1.494(14)
C15A C15B 1.382(14)
C15A C15F 1.387(14)
C15B C15C 1.387(14)
C15B H15B 0.9500
C15C C15D 1.382(14)
C15C H15C 0.9500
C15D C15E 1.373(15)
C15D H15D 0.9500
C15E C15F 1.410(14)
C15E H15E 0.9500
C15F H15F 0.9500
C16 C17 1.470(14)
C17 C18 1.327(13)
C17 H17 0.9500
C18 C19 1.464(13)
C18 H18 0.9500
C19 C20 1.363(13)
C20 C20A 1.510(13)
C20A C20B 1.377(14)
C20A C20F 1.380(14)
C20B C20C 1.393(14)
C20B H20B 0.9500
C20C C20D 1.370(17)
C20C H20C 0.9500
C20D C20E 1.392(17)
C20D H20D 0.9500
C20E C20F 1.385(14)
C20E H20E 0.9500
C20F H20F 0.9500
C22 O2 1.132(12)
C23 O3 1.171(13)
C24 O4 1.127(13)
C25 O5 1.149(13)
C26 O6 1.142(14)
C27 O7 1.143(12)
C28 O8 1.148(13)
C29 O9 1.155(15)
C30 O10 1.136(13)
C31 O11 1.158(12)
C32 C37 1.350(16)
C32 C33 1.40(2)
C32 H32 0.9500
C33 C34 1.36(2)
C33 H33 0.9500
C34 C35 1.40(2)
C34 H34 0.9500
C35 C36 1.390(18)
C35 C38 1.475(19)
C36 C37 1.391(16)
C36 H36 0.9500
C37 H37 0.9500
C38 H38A 0.9800
C38 H38B 0.9800
C38 H38C 0.9800

loop_
_geom_torsion_atom_site_label_1
_geom_torsion_atom_site_label_2
_geom_torsion_atom_site_label_3
_geom_torsion_atom_site_label_4
_geom_torsion
C22 Ru1 Ru2 C23 134.3(6)
C21 Ru1 Ru2 C23 129.2(5)
N24 Ru1 Ru2 C23 37.8(4)
N22 Ru1 Ru2 C23 -137.4(4)
N23 Ru1 Ru2 C23 -50.7(4)
C22 Ru1 Ru2 C31 -137.7(7)
C21 Ru1 Ru2 C31 -142.8(5)
N24 Ru1 Ru2 C31 125.8(4)
N22 Ru1 Ru2 C31 -49.4(4)
N23 Ru1 Ru2 C31 37.4(5)
C22 Ru1 Ru2 C21 5.1(7)
N24 Ru1 Ru2 C21 -91.4(5)
N22 Ru1 Ru2 C21 93.4(5)
N23 Ru1 Ru2 C21 -179.8(5)
C22 Ru1 Ru2 C1 37.6(6)
C21 Ru1 Ru2 C1 32.5(5)
N24 Ru1 Ru2 C1 -58.9(3)
N22 Ru1 Ru2 C1 125.9(3)
N23 Ru1 Ru2 C1 -147.4(4)
C22 Ru1 Ru2 C4 -28.5(6)
C21 Ru1 Ru2 C4 -33.6(4)
N24 Ru1 Ru2 C4 -125.0(3)
N22 Ru1 Ru2 C4 59.8(3)
N23 Ru1 Ru2 C4 146.6(4)
C22 Ru1 Ru2 C2 22.3(6)
C21 Ru1 Ru2 C2 17.2(5)
N24 Ru1 Ru2 C2 -74.2(3)
N22 Ru1 Ru2 C2 110.6(3)
N23 Ru1 Ru2 C2 -162.6(4)
C22 Ru1 Ru2 C3 -13.5(6)
C21 Ru1 Ru2 C3 -18.6(5)
N24 Ru1 Ru2 C3 -110.0(3)
N22 Ru1 Ru2 C3 74.7(4)
N23 Ru1 Ru2 C3 161.5(4)
C22 Ru1 Ru2 Ru5 -166.1(6)
C21 Ru1 Ru2 Ru5 -171.2(4)
N24 Ru1 Ru2 Ru5 97.4(2)
N22 Ru1 Ru2 Ru5 -77.8(2)
N23 Ru1 Ru2 Ru5 8.9(3)
C22 Ru1 Ru2 Ru3 68.9(6)
C21 Ru1 Ru2 Ru3 63.8(4)
N24 Ru1 Ru2 Ru3 -27.6(2)
N22 Ru1 Ru2 Ru3 157.2(2)
N23 Ru1 Ru2 Ru3 -116.0(3)
C22 Ru1 Ru2 Ru4 -60.2(6)
C21 Ru1 Ru2 Ru4 -65.3(4)
N24 Ru1 Ru2 Ru4 -156.7(2)
N22 Ru1 Ru2 Ru4 28.0(2)
N23 Ru1 Ru2 Ru4 114.8(3)
C23 Ru2 Ru3 C25 73.2(8)
C31 Ru2 Ru3 C25 -3.6(8)
C21 Ru2 Ru3 C25 -176.3(8)
C1 Ru2 Ru3 C25 169.8(7)
C4 Ru2 Ru3 C25 -135.4(7)
C2 Ru2 Ru3 C25 -163.7(7)
C3 Ru2 Ru3 C25 -130.8(7)
Ru5 Ru2 Ru3 C25 -5.2(7)
Ru4 Ru2 Ru3 C25 -71.4(7)
Ru1 Ru2 Ru3 C25 141.3(7)
C23 Ru2 Ru3 C24 -23.1(5)
C31 Ru2 Ru3 C24 -99.9(6)
C21 Ru2 Ru3 C24 87.4(5)
C1 Ru2 Ru3 C24 73.5(4)
C4 Ru2 Ru3 C24 128.3(4)
C2 Ru2 Ru3 C24 100.0(4)
C3 Ru2 Ru3 C24 132.9(4)
Ru5 Ru2 Ru3 C24 -101.5(4)
Ru4 Ru2 Ru3 C24 -167.8(3)
Ru1 Ru2 Ru3 C24 45.0(4)
C23 Ru2 Ru3 C2B -143.0(4)
C31 Ru2 Ru3 C2B 140.2(6)
C21 Ru2 Ru3 C2B -32.5(4)
C1 Ru2 Ru3 C2B -46.4(4)
C4 Ru2 Ru3 C2B 8.4(4)
C2 Ru2 Ru3 C2B -19.9(4)
C3 Ru2 Ru3 C2B 13.0(4)
Ru5 Ru2 Ru3 C2B 138.6(3)
Ru4 Ru2 Ru3 C2B 72.3(3)
Ru1 Ru2 Ru3 C2B -74.9(3)
C23 Ru2 Ru3 C2A -117.2(4)
C31 Ru2 Ru3 C2A 166.0(5)
C21 Ru2 Ru3 C2A -6.7(4)
C1 Ru2 Ru3 C2A -20.6(3)
C4 Ru2 Ru3 C2A 34.2(4)
C2 Ru2 Ru3 C2A 5.9(4)
C3 Ru2 Ru3 C2A 38.8(4)
Ru5 Ru2 Ru3 C2A 164.4(3)
Ru4 Ru2 Ru3 C2A 98.1(3)
Ru1 Ru2 Ru3 C2A -49.1(3)
C23 Ru2 Ru3 C2C -179.2(4)
C31 Ru2 Ru3 C2C 103.9(6)
C21 Ru2 Ru3 C2C -68.8(4)
C1 Ru2 Ru3 C2C -82.6(4)
C4 Ru2 Ru3 C2C -27.8(4)
C2 Ru2 Ru3 C2C -56.1(4)
C3 Ru2 Ru3 C2C -23.3(4)
Ru5 Ru2 Ru3 C2C 102.3(3)
Ru4 Ru2 Ru3 C2C 36.1(3)
Ru1 Ru2 Ru3 C2C -111.2(3)
C23 Ru2 Ru3 Ru5 78.5(3)
C31 Ru2 Ru3 Ru5 1.7(5)
C21 Ru2 Ru3 Ru5 -171.1(3)
C1 Ru2 Ru3 Ru5 175.1(2)
C4 Ru2 Ru3 Ru5 -130.1(2)
C2 Ru2 Ru3 Ru5 -158.4(3)
C3 Ru2 Ru3 Ru5 -125.6(3)
Ru4 Ru2 Ru3 Ru5 -66.22(6)
Ru1 Ru2 Ru3 Ru5 146.52(8)
C23 Ru2 Ru3 Ru4 144.7(3)
C31 Ru2 Ru3 Ru4 67.9(5)
C21 Ru2 Ru3 Ru4 -104.8(3)
C1 Ru2 Ru3 Ru4 -118.7(2)
C4 Ru2 Ru3 Ru4 -63.9(2)
C2 Ru2 Ru3 Ru4 -92.2(3)
C3 Ru2 Ru3 Ru4 -59.4(3)
Ru5 Ru2 Ru3 Ru4 66.22(6)
Ru1 Ru2 Ru3 Ru4 -147.26(8)
C23 Ru2 Ru4 C29 41.9(11)
C31 Ru2 Ru4 C29 -49.1(11)
C21 Ru2 Ru4 C29 -160.6(11)
C1 Ru2 Ru4 C29 158.8(11)
C4 Ru2 Ru4 C29 -148.9(10)
C2 Ru2 Ru4 C29 150.0(11)
C3 Ru2 Ru4 C29 -178.1(11)
Ru5 Ru2 Ru4 C29 19.3(10)
Ru3 Ru2 Ru4 C29 86.7(10)
Ru1 Ru2 Ru4 C29 -119.9(10)
C23 Ru2 Ru4 C30 117.7(5)
C31 Ru2 Ru4 C30 26.7(5)
C21 Ru2 Ru4 C30 -84.9(4)
C1 Ru2 Ru4 C30 -125.4(4)
C4 Ru2 Ru4 C30 -73.1(4)
C2 Ru2 Ru4 C30 -134.2(4)
C3 Ru2 Ru4 C30 -102.3(4)
Ru5 Ru2 Ru4 C30 95.0(3)
Ru3 Ru2 Ru4 C30 162.5(3)
Ru1 Ru2 Ru4 C30 -44.1(3)
C23 Ru2 Ru4 C3B -116.6(5)
C31 Ru2 Ru4 C3B 152.4(4)
C21 Ru2 Ru4 C3B 40.8(4)
C1 Ru2 Ru4 C3B 0.3(4)
C4 Ru2 Ru4 C3B 52.6(4)
C2 Ru2 Ru4 C3B -8.5(4)
C3 Ru2 Ru4 C3B 23.4(4)
Ru5 Ru2 Ru4 C3B -139.3(3)
Ru3 Ru2 Ru4 C3B -71.8(3)
Ru1 Ru2 Ru4 C3B 81.5(3)
C23 Ru2 Ru4 C3A -143.3(5)
C31 Ru2 Ru4 C3A 125.7(4)
C21 Ru2 Ru4 C3A 14.1(4)
C1 Ru2 Ru4 C3A -26.4(4)
C4 Ru2 Ru4 C3A 25.9(3)
C2 Ru2 Ru4 C3A -35.2(3)
C3 Ru2 Ru4 C3A -3.3(4)
Ru5 Ru2 Ru4 C3A -166.0(3)
Ru3 Ru2 Ru4 C3A -98.5(3)
Ru1 Ru2 Ru4 C3A 54.9(3)
C23 Ru2 Ru4 C2C -80.8(5)
C31 Ru2 Ru4 C2C -171.8(4)
C21 Ru2 Ru4 C2C 76.7(4)
C1 Ru2 Ru4 C2C 36.2(4)
C4 Ru2 Ru4 C2C 88.4(3)
C2 Ru2 Ru4 C2C 27.4(4)
C3 Ru2 Ru4 C2C 59.3(4)
Ru5 Ru2 Ru4 C2C -103.4(3)
Ru3 Ru2 Ru4 C2C -35.9(3)
Ru1 Ru2 Ru4 C2C 117.4(3)
C23 Ru2 Ru4 Ru5 22.7(4)
C31 Ru2 Ru4 Ru5 -68.3(3)
C21 Ru2 Ru4 Ru5 -179.9(3)
C1 Ru2 Ru4 Ru5 139.6(3)
C4 Ru2 Ru4 Ru5 -168.1(2)
C2 Ru2 Ru4 Ru5 130.8(2)
C3 Ru2 Ru4 Ru5 162.7(3)
Ru3 Ru2 Ru4 Ru5 67.49(5)
Ru1 Ru2 Ru4 Ru5 -139.18(7)
C23 Ru2 Ru4 Ru3 -44.8(4)
C31 Ru2 Ru4 Ru3 -135.8(3)
C21 Ru2 Ru4 Ru3 112.6(3)
C1 Ru2 Ru4 Ru3 72.1(3)
C4 Ru2 Ru4 Ru3 124.4(2)
C2 Ru2 Ru4 Ru3 63.3(2)
C3 Ru2 Ru4 Ru3 95.2(3)
Ru5 Ru2 Ru4 Ru3 -67.49(5)
Ru1 Ru2 Ru4 Ru3 153.34(6)
C25 Ru3 Ru4 C29 -3.7(6)
C24 Ru3 Ru4 C29 -116.2(10)
C2B Ru3 Ru4 C29 95.7(5)
C2A Ru3 Ru4 C29 131.6(5)
C2C Ru3 Ru4 C29 77.3(6)
Ru5 Ru3 Ru4 C29 -74.9(5)
Ru2 Ru3 Ru4 C29 -148.7(5)
C25 Ru3 Ru4 C30 115.2(7)
C24 Ru3 Ru4 C30 2.8(10)
C2B Ru3 Ru4 C30 -145.3(6)
C2A Ru3 Ru4 C30 -109.4(6)
C2C Ru3 Ru4 C30 -163.7(7)
Ru5 Ru3 Ru4 C30 44.1(6)
Ru2 Ru3 Ru4 C30 -29.7(6)
C25 Ru3 Ru4 C3B -98.2(4)
C24 Ru3 Ru4 C3B 149.4(9)
C2B Ru3 Ru4 C3B 1.3(4)
C2A Ru3 Ru4 C3B 37.2(4)
C2C Ru3 Ru4 C3B -17.2(4)
Ru5 Ru3 Ru4 C3B -169.3(3)
Ru2 Ru3 Ru4 C3B 116.8(3)
C25 Ru3 Ru4 C3A -133.2(4)
C24 Ru3 Ru4 C3A 114.3(9)
C2B Ru3 Ru4 C3A -33.7(4)
C2A Ru3 Ru4 C3A 2.2(3)
C2C Ru3 Ru4 C3A -52.2(4)
Ru5 Ru3 Ru4 C3A 155.6(2)
Ru2 Ru3 Ru4 C3A 81.8(2)
C25 Ru3 Ru4 C2C -81.0(5)
C24 Ru3 Ru4 C2C 166.5(9)
C2B Ru3 Ru4 C2C 18.4(4)
C2A Ru3 Ru4 C2C 54.4(4)
Ru5 Ru3 Ru4 C2C -152.2(3)
Ru2 Ru3 Ru4 C2C 134.0(3)
C25 Ru3 Ru4 Ru5 71.2(3)
C24 Ru3 Ru4 Ru5 -41.3(8)
C2B Ru3 Ru4 Ru5 170.6(3)
C2A Ru3 Ru4 Ru5 -153.5(2)
C2C Ru3 Ru4 Ru5 152.2(3)
Ru2 Ru3 Ru4 Ru5 -73.81(4)
C25 Ru3 Ru4 Ru2 145.0(3)
C24 Ru3 Ru4 Ru2 32.5(8)
C2B Ru3 Ru4 Ru2 -115.6(3)
C2A Ru3 Ru4 Ru2 -79.6(2)
C2C Ru3 Ru4 Ru2 -134.0(3)
Ru5 Ru3 Ru4 Ru2 73.81(4)
C29 Ru4 Ru5 C26 22.4(6)
C30 Ru4 Ru5 C26 108.4(5)
C3B Ru4 Ru5 C26 -79.0(6)
C3A Ru4 Ru5 C26 -141.8(6)
C2C Ru4 Ru5 C26 -73.5(5)
Ru2 Ru4 Ru5 C26 -166.6(4)
Ru3 Ru4 Ru5 C26 -96.5(4)
C29 Ru4 Ru5 C27 -70.2(5)
C30 Ru4 Ru5 C27 15.7(5)
C3B Ru4 Ru5 C27 -171.6(5)
C3A Ru4 Ru5 C27 125.5(5)
C2C Ru4 Ru5 C27 -166.2(4)
Ru2 Ru4 Ru5 C27 100.8(3)
Ru3 Ru4 Ru5 C27 170.8(3)
C29 Ru4 Ru5 C28 129.7(12)
C30 Ru4 Ru5 C28 -144.3(12)
C3B Ru4 Ru5 C28 28.4(12)
C3A Ru4 Ru5 C28 -34.5(12)
C2C Ru4 Ru5 C28 33.8(12)
Ru2 Ru4 Ru5 C28 -59.2(12)
Ru3 Ru4 Ru5 C28 10.8(12)
C29 Ru4 Ru5 Ru3 118.9(4)
C30 Ru4 Ru5 Ru3 -155.1(4)
C3B Ru4 Ru5 Ru3 17.6(4)
C3A Ru4 Ru5 Ru3 -45.3(4)
C2C Ru4 Ru5 Ru3 23.0(3)
Ru2 Ru4 Ru5 Ru3 -70.03(6)
C29 Ru4 Ru5 Ru2 -171.1(4)
C30 Ru4 Ru5 Ru2 -85.1(4)
C3B Ru4 Ru5 Ru2 87.6(4)
C3A Ru4 Ru5 Ru2 24.7(4)
C2C Ru4 Ru5 Ru2 93.0(3)
Ru3 Ru4 Ru5 Ru2 70.03(6)
C25 Ru3 Ru5 C26 -18.3(6)
C24 Ru3 Ru5 C26 -101.6(6)
C2B Ru3 Ru5 C26 78.7(7)
C2A Ru3 Ru5 C26 139.4(6)
C2C Ru3 Ru5 C26 70.8(6)
Ru2 Ru3 Ru5 C26 164.8(5)
Ru4 Ru3 Ru5 C26 93.8(5)
C25 Ru3 Ru5 C27 -140.0(10)
C24 Ru3 Ru5 C27 136.7(10)
C2B Ru3 Ru5 C27 -43.0(10)
C2A Ru3 Ru5 C27 17.7(10)
C2C Ru3 Ru5 C27 -50.9(10)
Ru2 Ru3 Ru5 C27 43.1(9)
Ru4 Ru3 Ru5 C27 -28.0(9)
C25 Ru3 Ru5 C28 71.1(5)
C24 Ru3 Ru5 C28 -12.3(5)
C2B Ru3 Ru5 C28 168.1(5)
C2A Ru3 Ru5 C28 -131.2(5)
C2C Ru3 Ru5 C28 160.2(4)
Ru2 Ru3 Ru5 C28 -105.8(3)
Ru4 Ru3 Ru5 C28 -176.9(3)
C25 Ru3 Ru5 Ru4 -112.1(4)
C24 Ru3 Ru5 Ru4 164.6(3)
C2B Ru3 Ru5 Ru4 -15.0(4)
C2A Ru3 Ru5 Ru4 45.7(4)
C2C Ru3 Ru5 Ru4 -23.0(3)
Ru2 Ru3 Ru5 Ru4 71.04(5)
C25 Ru3 Ru5 Ru2 176.9(4)
C24 Ru3 Ru5 Ru2 93.6(3)
C2B Ru3 Ru5 Ru2 -86.1(4)
C2A Ru3 Ru5 Ru2 -25.4(4)
C2C Ru3 Ru5 Ru2 -94.0(3)
Ru4 Ru3 Ru5 Ru2 -71.04(5)
C23 Ru2 Ru5 C26 -126.5(11)
C31 Ru2 Ru5 C26 141.4(12)
C1 Ru2 Ru5 C26 -48.1(12)
C4 Ru2 Ru5 C26 51.8(11)
C2 Ru2 Ru5 C26 -19.3(11)
C3 Ru2 Ru5 C26 19.1(11)
Ru3 Ru2 Ru5 C26 -39.8(11)
Ru4 Ru2 Ru5 C26 34.8(11)
Ru1 Ru2 Ru5 C26 169.8(11)
C23 Ru2 Ru5 C27 107.0(4)
C31 Ru2 Ru5 C27 14.9(5)
C1 Ru2 Ru5 C27 -174.6(5)
C4 Ru2 Ru5 C27 -74.7(4)
C2 Ru2 Ru5 C27 -145.8(4)
C3 Ru2 Ru5 C27 -107.5(4)
Ru3 Ru2 Ru5 C27 -166.3(3)
Ru4 Ru2 Ru5 C27 -91.8(3)
Ru1 Ru2 Ru5 C27 43.3(3)
C23 Ru2 Ru5 C28 3.7(4)
C31 Ru2 Ru5 C28 -88.3(5)
C1 Ru2 Ru5 C28 82.2(5)
C4 Ru2 Ru5 C28 -178.0(4)
C2 Ru2 Ru5 C28 110.9(4)
C3 Ru2 Ru5 C28 149.3(4)
Ru3 Ru2 Ru5 C28 90.4(3)
Ru4 Ru2 Ru5 C28 165.0(3)
Ru1 Ru2 Ru5 C28 -60.0(3)
C23 Ru2 Ru5 Ru4 -161.2(3)
C31 Ru2 Ru5 Ru4 106.7(4)
C1 Ru2 Ru5 Ru4 -82.8(4)
C4 Ru2 Ru5 Ru4 17.0(3)
C2 Ru2 Ru5 Ru4 -54.0(3)
C3 Ru2 Ru5 Ru4 -15.7(3)
Ru3 Ru2 Ru5 Ru4 -74.59(6)
Ru1 Ru2 Ru5 Ru4 135.06(7)
C23 Ru2 Ru5 Ru3 -86.6(3)
C31 Ru2 Ru5 Ru3 -178.7(4)
C1 Ru2 Ru5 Ru3 -8.2(4)
C4 Ru2 Ru5 Ru3 91.6(3)
C2 Ru2 Ru5 Ru3 20.6(3)
C3 Ru2 Ru5 Ru3 58.9(3)
Ru4 Ru2 Ru5 Ru3 74.59(6)
Ru1 Ru2 Ru5 Ru3 -150.35(7)
C22 Ru1 N22 C9 -80.0(8)
C21 Ru1 N22 C9 178.9(8)
N23 Ru1 N22 C9 13.2(8)
Ru2 Ru1 N22 C9 135.1(8)
C22 Ru1 N22 C6 85.8(9)
C21 Ru1 N22 C6 -15.2(8)
N23 Ru1 N22 C6 179.0(8)
Ru2 Ru1 N22 C6 -59.1(8)
C22 Ru1 N23 C11 85.3(9)
C21 Ru1 N23 C11 -92.3(16)
N24 Ru1 N23 C11 -179.5(8)
N22 Ru1 N23 C11 -6.1(8)
Ru2 Ru1 N23 C11 -91.9(8)
C22 Ru1 N23 C14 -87.1(8)
C21 Ru1 N23 C14 95.3(16)
N24 Ru1 N23 C14 8.1(8)
N22 Ru1 N23 C14 -178.5(8)
Ru2 Ru1 N23 C14 95.7(8)
C22 Ru1 N24 C16 76.6(9)
C21 Ru1 N24 C16 177.7(8)
N23 Ru1 N24 C16 -16.5(8)
Ru2 Ru1 N24 C16 -138.4(8)
C22 Ru1 N24 C19 -89.1(8)
C21 Ru1 N24 C19 12.0(8)
N23 Ru1 N24 C19 177.7(8)
Ru2 Ru1 N24 C19 55.9(8)
C23 Ru2 C1 C21 -121.8(6)
C31 Ru2 C1 C21 -27.8(9)
C4 Ru2 C1 C21 39.3(5)
C2 Ru2 C1 C21 118.9(8)
C3 Ru2 C1 C21 81.5(6)
Ru5 Ru2 C1 C21 166.9(4)
Ru3 Ru2 C1 C21 160.0(5)
Ru4 Ru2 C1 C21 104.3(5)
Ru1 Ru2 C1 C21 -35.1(5)
C23 Ru2 C1 C2 119.3(6)
C31 Ru2 C1 C2 -146.7(7)
C21 Ru2 C1 C2 -118.9(8)
C4 Ru2 C1 C2 -79.6(6)
C3 Ru2 C1 C2 -37.3(5)
Ru5 Ru2 C1 C2 48.0(7)
Ru3 Ru2 C1 C2 41.2(5)
Ru4 Ru2 C1 C2 -14.6(6)
Ru1 Ru2 C1 C2 -154.0(6)
C23 Ru2 C1 C20 -6.4(8)
C31 Ru2 C1 C20 87.6(10)
C21 Ru2 C1 C20 115.5(10)
C4 Ru2 C1 C20 154.8(9)
C2 Ru2 C1 C20 -125.7(10)
C3 Ru2 C1 C20 -163.0(9)
Ru5 Ru2 C1 C20 -77.7(8)
Ru3 Ru2 C1 C20 -84.5(7)
Ru4 Ru2 C1 C20 -140.3(7)
Ru1 Ru2 C1 C20 80.3(7)
C21 C1 C2 C3 4.3(11)
C20 C1 C2 C3 -173.2(9)
Ru2 C1 C2 C3 64.5(6)
C21 C1 C2 C2A -177.2(9)
C20 C1 C2 C2A 5.2(16)
Ru2 C1 C2 C2A -117.0(9)
C21 C1 C2 Ru2 -60.2(7)
C20 C1 C2 Ru2 122.3(10)
C23 Ru2 C2 C3 175.3(6)
C31 Ru2 C2 C3 -19.4(15)
C21 Ru2 C2 C3 -79.0(6)
C1 Ru2 C2 C3 -115.6(8)
C4 Ru2 C2 C3 -37.0(5)
Ru5 Ru2 C2 C3 93.7(5)
Ru3 Ru2 C2 C3 113.2(6)
Ru4 Ru2 C2 C3 50.7(5)
Ru1 Ru2 C2 C3 -91.5(5)
C23 Ru2 C2 C1 -69.1(7)
C31 Ru2 C2 C1 96.1(13)
C21 Ru2 C2 C1 36.6(6)
C4 Ru2 C2 C1 78.6(6)
C3 Ru2 C2 C1 115.6(8)
Ru5 Ru2 C2 C1 -150.7(5)
Ru3 Ru2 C2 C1 -131.2(6)
Ru4 Ru2 C2 C1 166.2(6)
Ru1 Ru2 C2 C1 24.1(5)
C23 Ru2 C2 C2A 51.3(9)
C31 Ru2 C2 C2A -143.5(12)
C21 Ru2 C2 C2A 157.0(10)
C1 Ru2 C2 C2A 120.4(11)
C4 Ru2 C2 C2A -161.0(10)
C3 Ru2 C2 C2A -124.0(11)
Ru5 Ru2 C2 C2A -30.3(9)
Ru3 Ru2 C2 C2A -10.8(7)
Ru4 Ru2 C2 C2A -73.3(8)
Ru1 Ru2 C2 C2A 144.5(8)
C3 C2 C2A C2B -17.7(15)
C1 C2 C2A C2B 164.1(10)
Ru2 C2 C2A C2B 77.1(12)
C3 C2 C2A Ru3 -82.6(9)
C1 C2 C2A Ru3 99.2(9)
Ru2 C2 C2A Ru3 12.2(8)
C25 Ru3 C2A C2B 35.0(9)
C24 Ru3 C2A C2B 123.8(6)
C2C Ru3 C2A C2B -30.9(6)
Ru5 Ru3 C2A C2B -114.3(6)
Ru2 Ru3 C2A C2B -136.7(6)
Ru4 Ru3 C2A C2B -77.4(6)
C25 Ru3 C2A C2 163.4(7)
C24 Ru3 C2A C2 -107.8(6)
C2B Ru3 C2A C2 128.4(9)
C2C Ru3 C2A C2 97.4(6)
Ru5 Ru3 C2A C2 14.0(8)
Ru2 Ru3 C2A C2 -8.4(5)
Ru4 Ru3 C2A C2 51.0(6)
C2 C2A C2B C2C -6.9(15)
Ru3 C2A C2B C2C 68.6(9)
C2 C2A C2B Ru3 -75.5(9)
C25 Ru3 C2B C2A -154.5(7)
C24 Ru3 C2B C2A -64.9(7)
C2C Ru3 C2B C2A 127.8(9)
Ru5 Ru3 C2B C2A 114.8(6)
Ru2 Ru3 C2B C2A 46.1(6)
Ru4 Ru3 C2B C2A 102.2(6)
C25 Ru3 C2B C2C 77.6(7)
C24 Ru3 C2B C2C 167.3(6)
C2A Ru3 C2B C2C -127.8(9)
Ru5 Ru3 C2B C2C -13.1(8)
Ru2 Ru3 C2B C2C -81.7(6)
Ru4 Ru3 C2B C2C -25.7(5)
C2A C2B C2C C3B 53.8(14)
Ru3 C2B C2C C3B 118.5(9)
C2A C2B C2C Ru3 -64.7(9)
C2A C2B C2C Ru4 -25.6(14)
Ru3 C2B C2C Ru4 39.1(8)
C25 Ru3 C2C C2B -106.0(7)
C24 Ru3 C2C C2B -22.5(11)
C2A Ru3 C2C C2B 31.6(6)
Ru5 Ru3 C2C C2B 171.5(5)
Ru2 Ru3 C2C C2B 108.1(5)
Ru4 Ru3 C2C C2B 147.5(7)
C25 Ru3 C2C C3B 140.9(10)
C24 Ru3 C2C C3B -135.6(9)
C2B Ru3 C2C C3B -113.1(12)
C2A Ru3 C2C C3B -81.4(10)
Ru5 Ru3 C2C C3B 58.5(10)
Ru2 Ru3 C2C C3B -5.0(10)
Ru4 Ru3 C2C C3B 34.4(8)
C25 Ru3 C2C Ru4 106.5(4)
C24 Ru3 C2C Ru4 -170.1(6)
C2B Ru3 C2C Ru4 -147.5(7)
C2A Ru3 C2C Ru4 -115.9(4)
Ru5 Ru3 C2C Ru4 24.0(3)
Ru2 Ru3 C2C Ru4 -39.4(2)
C29 Ru4 C2C C2B -153.1(10)
C30 Ru4 C2C C2B 114.2(14)
C3B Ru4 C2C C2B 114.2(12)
C3A Ru4 C2C C2B 83.2(9)
Ru5 Ru4 C2C C2B -60.1(9)
Ru2 Ru4 C2C C2B 3.4(9)
Ru3 Ru4 C2C C2B -35.7(8)
C29 Ru4 C2C C3B 92.7(8)
C30 Ru4 C2C C3B 0.1(16)
C3A Ru4 C2C C3B -31.0(6)
Ru5 Ru4 C2C C3B -174.3(5)
Ru2 Ru4 C2C C3B -110.8(6)
Ru3 Ru4 C2C C3B -149.9(7)
C29 Ru4 C2C Ru3 -117.4(6)
C30 Ru4 C2C Ru3 150.0(12)
C3B Ru4 C2C Ru3 149.9(7)
C3A Ru4 C2C Ru3 118.9(4)
Ru5 Ru4 C2C Ru3 -24.4(3)
Ru2 Ru4 C2C Ru3 39.1(2)
C1 C2 C3 C3A 174.1(9)
C2A C2 C3 C3A -4.4(16)
Ru2 C2 C3 C3A -124.9(10)
C1 C2 C3 C4 -1.5(10)
C2A C2 C3 C4 -180.0(9)
Ru2 C2 C3 C4 59.5(6)
C1 C2 C3 Ru2 -61.0(6)
C2A C2 C3 Ru2 120.5(10)
C23 Ru2 C3 C2 -7.9(10)
C31 Ru2 C3 C2 171.9(6)
C21 Ru2 C3 C2 81.0(6)
C1 Ru2 C3 C2 38.4(5)
C4 Ru2 C3 C2 118.0(8)
Ru5 Ru2 C3 C2 -101.6(5)
Ru3 Ru2 C3 C2 -55.0(5)
Ru4 Ru2 C3 C2 -116.8(6)
Ru1 Ru2 C3 C2 94.5(5)
C23 Ru2 C3 C3A 115.3(10)
C31 Ru2 C3 C3A -64.9(10)
C21 Ru2 C3 C3A -155.8(10)
C1 Ru2 C3 C3A 161.6(10)
C4 Ru2 C3 C3A -118.8(11)
C2 Ru2 C3 C3A 123.2(11)
Ru5 Ru2 C3 C3A 21.7(10)
Ru3 Ru2 C3 C3A 68.2(9)
Ru4 Ru2 C3 C3A 6.4(8)
Ru1 Ru2 C3 C3A -142.3(9)
C23 Ru2 C3 C4 -125.9(8)
C31 Ru2 C3 C4 53.9(7)
C21 Ru2 C3 C4 -37.0(5)
C1 Ru2 C3 C4 -79.6(6)
C2 Ru2 C3 C4 -118.0(8)
Ru5 Ru2 C3 C4 140.5(5)
Ru3 Ru2 C3 C4 -173.0(5)
Ru4 Ru2 C3 C4 125.2(6)
Ru1 Ru2 C3 C4 -23.5(5)
C2 C3 C3A C3B 24.0(16)
C4 C3 C3A C3B -161.1(10)
Ru2 C3 C3A C3B -71.2(13)
C2 C3 C3A Ru4 88.1(10)
C4 C3 C3A Ru4 -97.1(9)
Ru2 C3 C3A Ru4 -7.1(8)
C29 Ru4 C3A C3B -48.3(9)
C30 Ru4 C3A C3B -139.0(7)
C2C Ru4 C3A C3B 30.8(6)
Ru5 Ru4 C3A C3B 112.9(6)
Ru2 Ru4 C3A C3B 134.6(6)
Ru3 Ru4 C3A C3B 75.6(6)
C29 Ru4 C3A C3 -178.3(7)
C30 Ru4 C3A C3 91.0(7)
C3B Ru4 C3A C3 -130.0(9)
C2C Ru4 C3A C3 -99.2(7)
Ru5 Ru4 C3A C3 -17.1(8)
Ru2 Ru4 C3A C3 4.6(5)
Ru3 Ru4 C3A C3 -54.4(6)
C3 C3A C3B C2C 5.2(16)
Ru4 C3A C3B C2C -66.5(9)
C3 C3A C3B Ru4 71.7(9)
C2B C2C C3B C3A -53.9(14)
Ru3 C2C C3B C3A 25.2(15)
Ru4 C2C C3B C3A 62.5(9)
C2B C2C C3B Ru4 -116.4(9)
Ru3 C2C C3B Ru4 -37.2(8)
C29 Ru4 C3B C3A 140.7(8)
C30 Ru4 C3B C3A 51.6(8)
C2C Ru4 C3B C3A -128.4(9)
Ru5 Ru4 C3B C3A -119.4(6)
Ru2 Ru4 C3B C3A -49.3(6)
Ru3 Ru4 C3B C3A -104.6(6)
C29 Ru4 C3B C2C -90.9(8)
C30 Ru4 C3B C2C -180.0(6)
C3A Ru4 C3B C2C 128.4(9)
Ru5 Ru4 C3B C2C 8.9(8)
Ru2 Ru4 C3B C2C 79.1(6)
Ru3 Ru4 C3B C2C 23.8(6)
C2 C3 C4 C21 -1.7(10)
C3A C3 C4 C21 -177.4(9)
Ru2 C3 C4 C21 59.2(7)
C2 C3 C4 C5 176.6(9)
C3A C3 C4 C5 0.9(16)
Ru2 C3 C4 C5 -122.5(10)
C2 C3 C4 Ru2 -60.9(6)
C3A C3 C4 Ru2 123.4(9)
C23 Ru2 C4 C21 0.3(9)
C31 Ru2 C4 C21 104.4(6)
C1 Ru2 C4 C21 -39.6(5)
C2 Ru2 C4 C21 -81.7(6)
C3 Ru2 C4 C21 -117.9(7)
Ru5 Ru2 C4 C21 -176.3(4)
Ru3 Ru2 C4 C21 -110.3(5)
Ru4 Ru2 C4 C21 -162.2(5)
Ru1 Ru2 C4 C21 36.6(4)
C23 Ru2 C4 C5 -117.6(9)
C31 Ru2 C4 C5 -13.6(9)
C21 Ru2 C4 C5 -118.0(10)
C1 Ru2 C4 C5 -157.5(9)
C2 Ru2 C4 C5 160.3(9)
C3 Ru2 C4 C5 124.2(10)
Ru5 Ru2 C4 C5 65.8(8)
Ru3 Ru2 C4 C5 131.8(7)
Ru4 Ru2 C4 C5 79.8(8)
Ru1 Ru2 C4 C5 -81.4(7)
C23 Ru2 C4 C3 118.2(8)
C31 Ru2 C4 C3 -137.8(6)
C21 Ru2 C4 C3 117.9(8)
C1 Ru2 C4 C3 78.3(6)
C2 Ru2 C4 C3 36.1(6)
Ru5 Ru2 C4 C3 -58.4(6)
Ru3 Ru2 C4 C3 7.6(6)
Ru4 Ru2 C4 C3 -44.3(5)
Ru1 Ru2 C4 C3 154.4(6)
C21 C4 C5 C6 -27.3(15)
C3 C4 C5 C6 154.6(10)
Ru2 C4 C5 C6 57.6(12)
C21 C4 C5 C5A 146.6(9)
C3 C4 C5 C5A -31.4(14)
Ru2 C4 C5 C5A -128.4(8)
C6 C5 C5A C5F -62.6(14)
C4 C5 C5A C5F 123.4(10)
C6 C5 C5A C5B 118.5(10)
C4 C5 C5A C5B -55.6(12)
C5F C5A C5B C5C -0.6(14)
C5 C5A C5B C5C 178.4(9)
C5A C5B C5C C5D -0.4(14)
C5B C5C C5D C5E 0.0(14)
C5C C5D C5E C5F 1.3(15)
C5B C5A C5F C5E 2.0(14)
C5 C5A C5F C5E -177.0(9)
C5D C5E C5F C5A -2.4(15)
C4 C5 C6 N22 0.2(16)
C5A C5 C6 N22 -173.7(9)
C4 C5 C6 C7 -174.0(10)
C5A C5 C6 C7 12.2(16)
C9 N22 C6 C5 -170.6(10)
Ru1 N22 C6 C5 21.3(15)
C9 N22 C6 C7 4.4(11)
Ru1 N22 C6 C7 -163.7(7)
C5 C6 C7 C8 170.9(11)
N22 C6 C7 C8 -4.0(12)
C6 C7 C8 C9 2.0(12)
C6 N22 C9 C10 176.8(10)
Ru1 N22 C9 C10 -15.1(14)
C6 N22 C9 C8 -3.2(11)
Ru1 N22 C9 C8 164.9(7)
C7 C8 C9 N22 0.8(12)
C7 C8 C9 C10 -179.2(10)
N22 C9 C10 C11 4.9(16)
C8 C9 C10 C11 -175.1(10)
N22 C9 C10 C10A -178.6(9)
C8 C9 C10 C10A 1.4(14)
C11 C10 C10A C10B -118.2(11)
C9 C10 C10A C10B 65.0(13)
C11 C10 C10A C10F 61.9(14)
C9 C10 C10A C10F -114.8(11)
C10F C10A C10B C10C 2.9(15)
C10 C10A C10B C10C -176.9(10)
C10A C10B C10C C10D -1.8(16)
C10B C10C C10D C10E 0.2(17)
C10C C10D C10E C10F 0.2(18)
C10D C10E C10F C10A 0.9(18)
C10B C10A C10F C10E -2.5(16)
C10 C10A C10F C10E 177.3(10)
C14 N23 C11 C10 173.0(9)
Ru1 N23 C11 C10 -0.4(14)
C14 N23 C11 C12 -4.5(11)
Ru1 N23 C11 C12 -178.0(7)
C9 C10 C11 N23 3.4(16)
C10A C10 C11 N23 -173.0(9)
C9 C10 C11 C12 -179.4(10)
C10A C10 C11 C12 4.2(15)
N23 C11 C12 C13 2.5(12)
C10 C11 C12 C13 -175.0(10)
C11 C12 C13 C14 0.4(11)
C11 N23 C14 C15 -173.9(10)
Ru1 N23 C14 C15 -0.2(14)
C11 N23 C14 C13 4.7(10)
Ru1 N23 C14 C13 178.4(6)
C12 C13 C14 C15 175.5(10)
C12 C13 C14 N23 -3.2(11)
N23 C14 C15 C16 -3.9(16)
C13 C14 C15 C16 177.7(10)
N23 C14 C15 C15A 174.1(9)
C13 C14 C15 C15A -4.3(15)
C14 C15 C15A C15B -67.8(13)
C16 C15 C15A C15B 110.3(11)
C14 C15 C15A C15F 108.7(11)
C16 C15 C15A C15F -73.1(12)
C15F C15A C15B C15C 2.1(15)
C15 C15A C15B C15C 178.7(9)
C15A C15B C15C C15D -0.9(16)
C15B C15C C15D C15E -0.5(15)
C15C C15D C15E C15F 0.7(16)
C15B C15A C15F C15E -1.9(15)
C15 C15A C15F C15E -178.5(9)
C15D C15E C15F C15A 0.5(16)
C19 N24 C16 C15 -173.6(10)
Ru1 N24 C16 C15 18.4(14)
C19 N24 C16 C17 4.3(11)
Ru1 N24 C16 C17 -163.7(7)
C14 C15 C16 N24 -5.9(17)
C15A C15 C16 N24 176.0(9)
C14 C15 C16 C17 176.5(10)
C15A C15 C16 C17 -1.6(14)
N24 C16 C17 C18 -1.8(12)
C15 C16 C17 C18 176.1(10)
C16 C17 C18 C19 -1.4(11)
C16 N24 C19 C20 171.6(10)
Ru1 N24 C19 C20 -20.5(14)
C16 N24 C19 C18 -5.0(11)
Ru1 N24 C19 C18 162.9(7)
C17 C18 C19 C20 -172.5(10)
C17 C18 C19 N24 4.0(11)
N24 C19 C20 C1 1.7(16)
C18 C19 C20 C1 177.7(10)
N24 C19 C20 C20A 179.4(9)
C18 C19 C20 C20A -4.7(15)
C21 C1 C20 C19 25.5(15)
C2 C1 C20 C19 -157.3(10)
Ru2 C1 C20 C19 -59.4(13)
C21 C1 C20 C20A -152.1(9)
C2 C1 C20 C20A 25.1(15)
Ru2 C1 C20 C20A 122.9(8)
C19 C20 C20A C20B 62.6(14)
C1 C20 C20A C20B -119.7(11)
C19 C20 C20A C20F -112.3(11)
C1 C20 C20A C20F 65.4(13)
C20F C20A C20B C20C -2.9(16)
C20 C20A C20B C20C -177.8(10)
C20A C20B C20C C20D 2.6(17)
C20B C20C C20D C20E -0.2(18)
C20C C20D C20E C20F -1.7(18)
C20B C20A C20F C20E 0.8(15)
C20 C20A C20F C20E 175.9(10)
C20D C20E C20F C20A 1.4(16)
C2 C1 C21 C4 -5.4(11)
C20 C1 C21 C4 172.3(9)
Ru2 C1 C21 C4 -69.7(7)
C2 C1 C21 Ru1 151.1(7)
C20 C1 C21 Ru1 -31.3(14)
Ru2 C1 C21 Ru1 86.8(7)
C2 C1 C21 Ru2 64.3(7)
C20 C1 C21 Ru2 -118.0(9)
C5 C4 C21 C1 -174.0(9)
C3 C4 C21 C1 4.3(11)
Ru2 C4 C21 C1 68.5(7)
C5 C4 C21 Ru1 28.9(13)
C3 C4 C21 Ru1 -152.7(7)
Ru2 C4 C21 Ru1 -88.5(7)
C5 C4 C21 Ru2 117.5(9)
C3 C4 C21 Ru2 -64.2(7)
C22 Ru1 C21 C1 107.5(9)
N24 Ru1 C21 C1 12.3(9)
N22 Ru1 C21 C1 -161.0(9)
N23 Ru1 C21 C1 -74.9(18)
Ru2 Ru1 C21 C1 -75.5(8)
C22 Ru1 C21 C4 -99.4(9)
N24 Ru1 C21 C4 165.4(8)
N22 Ru1 C21 C4 -7.9(8)
N23 Ru1 C21 C4 78.2(17)
Ru2 Ru1 C21 C4 77.6(8)
C22 Ru1 C21 Ru2 -177.0(4)
N24 Ru1 C21 Ru2 87.7(4)
N22 Ru1 C21 Ru2 -85.5(4)
N23 Ru1 C21 Ru2 0.5(17)
C23 Ru2 C21 C1 67.0(6)
C31 Ru2 C21 C1 162.1(6)
C4 Ru2 C21 C1 -113.2(7)
C2 Ru2 C21 C1 -36.1(5)
C3 Ru2 C21 C1 -76.6(6)
Ru3 Ru2 C21 C1 -23.6(6)
Ru4 Ru2 C21 C1 -93.4(5)
Ru1 Ru2 C21 C1 124.6(7)
C23 Ru2 C21 C4 -179.8(5)
C31 Ru2 C21 C4 -84.7(6)
C1 Ru2 C21 C4 113.2(7)
C2 Ru2 C21 C4 77.1(5)
C3 Ru2 C21 C4 36.6(5)
Ru3 Ru2 C21 C4 89.6(5)
Ru4 Ru2 C21 C4 19.8(5)
Ru1 Ru2 C21 C4 -122.2(6)
C23 Ru2 C21 Ru1 -57.6(5)
C31 Ru2 C21 Ru1 37.6(5)
C1 Ru2 C21 Ru1 -124.6(7)
C4 Ru2 C21 Ru1 122.2(6)
C2 Ru2 C21 Ru1 -160.7(5)
C3 Ru2 C21 Ru1 158.9(5)
Ru3 Ru2 C21 Ru1 -148.14(19)
Ru4 Ru2 C21 Ru1 142.0(2)
C33 C34 C35 C38 176.6(16)
C38 C35 C36 C37 -179.4(13)
